data_2211209
loop_
_publ_author_name
'G. Senthil Kumar'
'K. Chinnakali'
'N. Ramesh'
'A. K. Mohanakrishnan'
'Hoong-Kun Fun'

_publ_section_title
;
 Ethyl
 2-benzoyloxymethyl-5-methoxy-1-phenylsulfonyl-1<i>H</i>-indole-3-carboxylate
;
_journal_coeditor_code SJ2142
_journal_issue 11
_journal_name_full 'Acta Crystallographica Section E'
_journal_page_first o4936
_journal_page_last o4938
_journal_paper_doi 10.1107/S1600536806041572
_journal_volume 62
_journal_year 2006
_chemical_formula_iupac 'C26 H23 N O7 S'
_chemical_formula_moiety 'C26 H23 N O7 S'
_chemical_formula_sum 'C26 H23 N O7 S'
_chemical_formula_weight 493.51
_chemical_name_systematic
;
Ethyl 2-benzoyloxymethyl-5-methoxy-1-phenylsulfonyl-1H-indole-3-carboxylate
;
_space_group_IT_number 2
_symmetry_cell_setting triclinic
_symmetry_space_group_name_Hall '-P 1'
_symmetry_space_group_name_H-M 'P -1'
_atom_sites_solution_hydrogens geom
_atom_sites_solution_primary direct
_atom_sites_solution_secondary difmap
_audit_creation_method SHELXL-97
_cell_angle_alpha 65.5310(10)
_cell_angle_beta 84.1180(10)
_cell_angle_gamma 88.0340(10)
_cell_formula_units_Z 2
_cell_length_a 8.00840(10)
_cell_length_b 11.8691(2)
_cell_length_c 13.6000(2)
_cell_measurement_reflns_used 3603
_cell_measurement_temperature 100.00(10)
_cell_measurement_theta_max 27.79
_cell_measurement_theta_min 2.56
_cell_volume 1170.37(3)
_computing_cell_refinement APEX2
_computing_data_collection 'APEX2 (Bruker, 2005)'
_computing_data_reduction 'SAINT (Bruker, 2005)'
_computing_molecular_graphics SHELXTL
_computing_publication_material
;
SHELXTL and PLATON (Spek, 2003)
;
_computing_structure_refinement SHELXTL
_computing_structure_solution 'SHELXTL (Sheldrick, 1998)'
_diffrn_ambient_temperature 100.00(10)
_diffrn_detector_area_resol_mean 8.33
_diffrn_measured_fraction_theta_full 0.996
_diffrn_measured_fraction_theta_max 0.996
_diffrn_measurement_device_type
;
Bruker SMART APEX2 CCD
;
_diffrn_measurement_method \w
_diffrn_radiation_monochromator graphite
_diffrn_radiation_source 'fine-focus sealed tube'
_diffrn_radiation_type MoK\a
_diffrn_radiation_wavelength 0.71073
_diffrn_reflns_av_R_equivalents 0.0435
_diffrn_reflns_av_sigmaI/netI 0.0481
_diffrn_reflns_limit_h_max 10
_diffrn_reflns_limit_h_min -10
_diffrn_reflns_limit_k_max 15
_diffrn_reflns_limit_k_min -15
_diffrn_reflns_limit_l_max 17
_diffrn_reflns_limit_l_min -17
_diffrn_reflns_number 17333
_diffrn_reflns_theta_full 27.94
_diffrn_reflns_theta_max 27.94
_diffrn_reflns_theta_min 1.65
_diffrn_standards_number 0
_exptl_absorpt_coefficient_mu 0.187
_exptl_absorpt_correction_T_max 0.9872
_exptl_absorpt_correction_T_min 0.8528
_exptl_absorpt_correction_type multi-scan
_exptl_absorpt_process_details '(SADABS; Bruker, 2005)'
_exptl_crystal_colour Colourless
_exptl_crystal_density_diffrn 1.400
_exptl_crystal_density_method 'not measured'
_exptl_crystal_description Block
_exptl_crystal_F_000 516
_exptl_crystal_size_max 0.22
_exptl_crystal_size_mid 0.11
_exptl_crystal_size_min 0.07
_refine_diff_density_max 0.392
_refine_diff_density_min -0.414
_refine_ls_extinction_method none
_refine_ls_goodness_of_fit_ref 1.099
_refine_ls_hydrogen_treatment constr
_refine_ls_matrix_type full
_refine_ls_number_parameters 318
_refine_ls_number_reflns 5613
_refine_ls_number_restraints 0
_refine_ls_restrained_S_all 1.099
_refine_ls_R_factor_all 0.0641
_refine_ls_R_factor_gt 0.0448
_refine_ls_shift/su_max 0.001
_refine_ls_shift/su_mean 0.000
_refine_ls_structure_factor_coef Fsqd
_refine_ls_weighting_details 'calc w=1/[\s^2^(Fo^2^)+(0.0716P)^2^+0.2701P] where P=(Fo^2^+2Fc^2^)/3'
_refine_ls_weighting_scheme calc
_refine_ls_wR_factor_gt 0.1133
_refine_ls_wR_factor_ref 0.1417
_reflns_number_gt 4316
_reflns_number_total 5613
_reflns_threshold_expression I>2\s(I)
_cod_data_source_file sj2142.cif
_cod_data_source_block I
_cod_database_code 2211209
_cod_database_fobs_code 2211209

loop_
_symmetry_equiv_pos_as_xyz
'x, y, z'
'-x, -y, -z'

loop_
_atom_site_type_symbol
_atom_site_label
_atom_site_fract_x
_atom_site_fract_y
_atom_site_fract_z
_atom_site_U_iso_or_equiv
_atom_site_adp_type
_atom_site_calc_flag
_atom_site_refinement_flags
_atom_site_occupancy
S S1 0.84583(6) 0.64445(4) 0.25040(4) 0.01725(14) Uani d . 1
O O1 0.87513(19) 0.52551(13) 0.33296(11) 0.0234(3) Uani d . 1
O O2 0.95749(18) 0.74596(13) 0.22693(11) 0.0223(3) Uani d . 1
O O3 0.64721(17) 0.37462(12) 0.27110(11) 0.0193(3) Uani d . 1
O O4 0.7500(2) 0.19472(14) 0.38487(13) 0.0337(4) Uani d . 1
O O5 0.7935(2) 0.51192(13) -0.14485(11) 0.0233(3) Uani d . 1
O O6 0.69571(19) 0.36689(13) 0.01790(11) 0.0227(3) Uani d . 1
O O7 0.87992(19) 0.98237(12) -0.29048(11) 0.0197(3) Uani d . 1
N N1 0.8494(2) 0.62862(15) 0.13236(13) 0.0174(3) Uani d . 1
C C1 0.8100(2) 0.52247(17) 0.11766(15) 0.0170(4) Uani d . 1
C C2 0.7966(2) 0.55612(18) 0.00939(15) 0.0171(4) Uani d . 1
C C3 0.8295(2) 0.68748(17) -0.04782(16) 0.0161(4) Uani d . 1
C C4 0.8355(2) 0.76858(17) -0.15862(15) 0.0168(4) Uani d . 1
H H4 0.8161 0.7395 -0.2119 0.020 Uiso calc R 1
C C5 0.8706(2) 0.89239(18) -0.18701(15) 0.0174(4) Uani d . 1
C C6 0.8992(3) 0.93541(18) -0.10845(16) 0.0199(4) Uani d . 1
H H6 0.9224 1.0209 -0.1305 0.024 Uiso calc R 1
C C7 0.8946(3) 0.85670(18) 0.00013(16) 0.0197(4) Uani d . 1
H H7 0.9144 0.8864 0.0529 0.024 Uiso calc R 1
C C8 0.8597(2) 0.73158(18) 0.02968(15) 0.0170(4) Uani d . 1
C C9 0.6398(2) 0.68904(18) 0.27371(16) 0.0180(4) Uani d . 1
C C10 0.5268(3) 0.6020(2) 0.3482(2) 0.0304(5) Uani d . 1
H H10 0.5600 0.5187 0.3862 0.036 Uiso calc R 1
C C11 0.3646(3) 0.6384(2) 0.3665(2) 0.0369(6) Uani d . 1
H H11 0.2858 0.5798 0.4173 0.044 Uiso calc R 1
C C12 0.3174(3) 0.7600(2) 0.3109(2) 0.0304(5) Uani d . 1
H H12 0.2057 0.7842 0.3235 0.036 Uiso calc R 1
C C13 0.4301(3) 0.8462(2) 0.23774(19) 0.0285(5) Uani d . 1
H H13 0.3963 0.9294 0.2002 0.034 Uiso calc R 1
C C14 0.5938(3) 0.8118(2) 0.21841(17) 0.0257(5) Uani d . 1
H H14 0.6727 0.8710 0.1684 0.031 Uiso calc R 1
C C15 0.8089(3) 0.39518(18) 0.20655(15) 0.0193(4) Uani d . 1
H H15A 0.8261 0.3331 0.1755 0.023 Uiso calc R 1
H H15B 0.9006 0.3871 0.2526 0.023 Uiso calc R 1
C C16 0.6349(3) 0.26697(18) 0.36016(16) 0.0199(4) Uani d . 1
C C17 0.4671(3) 0.24805(18) 0.42237(16) 0.0184(4) Uani d . 1
C C18 0.3360(3) 0.33111(18) 0.38483(17) 0.0206(4) Uani d . 1
H H18 0.3532 0.4024 0.3183 0.025 Uiso calc R 1
C C19 0.1803(3) 0.3087(2) 0.44557(18) 0.0242(5) Uani d . 1
H H19 0.0913 0.3654 0.4209 0.029 Uiso calc R 1
C C20 0.1547(3) 0.2037(2) 0.54207(18) 0.0249(5) Uani d . 1
H H20 0.0481 0.1887 0.5832 0.030 Uiso calc R 1
C C21 0.2846(3) 0.1203(2) 0.57891(17) 0.0251(5) Uani d . 1
H H21 0.2665 0.0481 0.6446 0.030 Uiso calc R 1
C C22 0.4405(3) 0.14311(19) 0.51930(16) 0.0217(4) Uani d . 1
H H22 0.5295 0.0867 0.5448 0.026 Uiso calc R 1
C C23 0.7637(3) 0.47779(17) -0.04790(16) 0.0174(4) Uani d . 1
C C24 0.6617(3) 0.28784(19) -0.03608(18) 0.0256(5) Uani d . 1
H H24A 0.7632 0.2810 -0.0813 0.031 Uiso calc R 1
H H24B 0.5701 0.3227 -0.0834 0.031 Uiso calc R 1
C C25 0.6113(3) 0.1625(2) 0.0518(2) 0.0310(5) Uani d . 1
H H25A 0.5849 0.1069 0.0187 0.047 Uiso calc R 1
H H25B 0.5123 0.1710 0.0969 0.047 Uiso calc R 1
H H25C 0.7040 0.1283 0.0970 0.047 Uiso calc R 1
C C26 0.8548(3) 0.94442(19) -0.37509(16) 0.0213(4) Uani d . 1
H H26A 0.8569 1.0173 -0.4445 0.032 Uiso calc R 1
H H26B 0.7459 0.9022 -0.3593 0.032 Uiso calc R 1
H H26C 0.9444 0.8878 -0.3795 0.032 Uiso calc R 1

loop_
_atom_site_aniso_label
_atom_site_aniso_U_11
_atom_site_aniso_U_22
_atom_site_aniso_U_33
_atom_site_aniso_U_12
_atom_site_aniso_U_13
_atom_site_aniso_U_23
S1 0.0174(2) 0.0196(2) 0.0140(2) 0.00240(19) -0.00349(18) -0.00586(19)
O1 0.0281(8) 0.0231(7) 0.0160(7) 0.0076(6) -0.0054(6) -0.0049(6)
O2 0.0209(7) 0.0269(8) 0.0201(7) -0.0031(6) -0.0034(6) -0.0101(6)
O3 0.0182(7) 0.0174(7) 0.0157(7) 0.0015(6) 0.0016(6) -0.0009(5)
O4 0.0251(8) 0.0252(8) 0.0309(9) 0.0075(7) 0.0035(7) 0.0061(7)
O5 0.0332(9) 0.0181(7) 0.0171(7) -0.0019(6) -0.0010(6) -0.0060(6)
O6 0.0290(8) 0.0175(7) 0.0200(7) -0.0052(6) 0.0012(6) -0.0064(6)
O7 0.0281(8) 0.0148(6) 0.0129(6) -0.0020(6) -0.0010(6) -0.0025(5)
N1 0.0199(8) 0.0163(8) 0.0142(8) 0.0011(7) -0.0018(7) -0.0046(6)
C1 0.0153(9) 0.0168(9) 0.0176(9) 0.0020(7) -0.0004(8) -0.0063(8)
C2 0.0158(9) 0.0167(9) 0.0163(9) 0.0007(7) 0.0007(7) -0.0050(7)
C3 0.0146(9) 0.0151(9) 0.0176(9) 0.0014(7) -0.0004(7) -0.0062(7)
C4 0.0194(9) 0.0153(9) 0.0140(9) 0.0015(8) -0.0019(8) -0.0044(7)
C5 0.0174(9) 0.0179(9) 0.0138(9) 0.0014(8) -0.0014(8) -0.0036(7)
C6 0.0232(10) 0.0144(9) 0.0208(10) -0.0024(8) -0.0013(8) -0.0059(8)
C7 0.0226(10) 0.0204(10) 0.0172(9) 0.0003(8) -0.0034(8) -0.0085(8)
C8 0.0178(9) 0.0179(9) 0.0129(9) 0.0013(8) -0.0017(8) -0.0039(7)
C9 0.0168(9) 0.0206(10) 0.0182(9) 0.0011(8) -0.0023(8) -0.0095(8)
C10 0.0280(12) 0.0203(10) 0.0390(13) -0.0003(9) 0.0076(10) -0.0108(10)
C11 0.0253(12) 0.0284(12) 0.0574(16) -0.0077(10) 0.0125(12) -0.0212(12)
C12 0.0201(11) 0.0371(13) 0.0457(14) 0.0059(10) -0.0058(10) -0.0286(12)
C13 0.0290(12) 0.0282(11) 0.0289(11) 0.0105(10) -0.0080(10) -0.0119(10)
C14 0.0280(12) 0.0232(11) 0.0230(10) 0.0042(9) -0.0014(9) -0.0073(9)
C15 0.0201(10) 0.0171(9) 0.0158(9) 0.0025(8) 0.0014(8) -0.0030(8)
C16 0.0221(10) 0.0160(9) 0.0175(9) 0.0006(8) -0.0026(8) -0.0026(8)
C17 0.0197(10) 0.0194(10) 0.0154(9) -0.0013(8) -0.0020(8) -0.0064(8)
C18 0.0225(10) 0.0183(9) 0.0195(10) 0.0000(8) -0.0044(8) -0.0058(8)
C19 0.0208(10) 0.0240(11) 0.0288(11) 0.0012(9) -0.0030(9) -0.0119(9)
C20 0.0235(11) 0.0299(11) 0.0248(11) -0.0062(9) 0.0046(9) -0.0158(9)
C21 0.0312(12) 0.0237(10) 0.0175(10) -0.0065(9) 0.0021(9) -0.0061(8)
C22 0.0250(11) 0.0200(10) 0.0168(9) -0.0007(8) -0.0037(8) -0.0039(8)
C23 0.0177(9) 0.0141(9) 0.0182(9) 0.0020(7) -0.0018(8) -0.0048(7)
C24 0.0326(12) 0.0179(10) 0.0279(11) -0.0037(9) -0.0030(10) -0.0108(9)
C25 0.0337(13) 0.0192(10) 0.0375(13) -0.0039(9) 0.0003(11) -0.0095(10)
C26 0.0274(11) 0.0205(10) 0.0137(9) -0.0013(9) -0.0015(8) -0.0048(8)

loop_
_atom_type_symbol
_atom_type_description
_atom_type_scat_dispersion_real
_atom_type_scat_dispersion_imag
_atom_type_scat_source
C C 0.0033 0.0016 'International Tables Vol C Tables 4.2.6.8 and 6.1.1.4'
H H 0.0000 0.0000 'International Tables Vol C Tables 4.2.6.8 and 6.1.1.4'
N N 0.0061 0.0033 'International Tables Vol C Tables 4.2.6.8 and 6.1.1.4'
O O 0.0106 0.0060 'International Tables Vol C Tables 4.2.6.8 and 6.1.1.4'
S S 0.1246 0.1234 'International Tables Vol C Tables 4.2.6.8 and 6.1.1.4'

loop_
_geom_angle_atom_site_label_1
_geom_angle_atom_site_label_2
_geom_angle_atom_site_label_3
_geom_angle
O1 S1 O2 120.70(9)
O1 S1 N1 107.36(8)
O2 S1 N1 104.79(8)
O1 S1 C9 109.07(9)
O2 S1 C9 109.05(9)
N1 S1 C9 104.65(9)
C16 O3 C15 114.23(14)
C23 O6 C24 114.93(16)
C5 O7 C26 117.02(15)
C1 N1 C8 108.45(15)
C1 N1 S1 127.77(14)
C8 N1 S1 122.60(13)
C2 C1 N1 108.47(17)
C2 C1 C15 128.23(18)
N1 C1 C15 122.79(17)
C1 C2 C3 108.44(18)
C1 C2 C23 129.38(18)
C3 C2 C23 122.11(17)
C8 C3 C4 120.53(17)
C8 C3 C2 107.21(17)
C4 C3 C2 132.26(18)
C5 C4 C3 117.57(18)
C5 C4 H4 121.2
C3 C4 H4 121.2
O7 C5 C4 124.64(18)
O7 C5 C6 114.08(17)
C4 C5 C6 121.27(18)
C7 C6 C5 121.62(18)
C7 C6 H6 119.2
C5 C6 H6 119.2
C6 C7 C8 117.62(18)
C6 C7 H7 121.2
C8 C7 H7 121.2
C7 C8 C3 121.38(17)
C7 C8 N1 131.20(18)
C3 C8 N1 107.41(16)
C10 C9 C14 121.3(2)
C10 C9 S1 119.46(16)
C14 C9 S1 119.27(17)
C11 C10 C9 119.0(2)
C11 C10 H10 120.5
C9 C10 H10 120.5
C12 C11 C10 120.1(2)
C12 C11 H11 119.9
C10 C11 H11 119.9
C13 C12 C11 120.7(2)
C13 C12 H12 119.6
C11 C12 H12 119.6
C12 C13 C14 120.2(2)
C12 C13 H13 119.9
C14 C13 H13 119.9
C9 C14 C13 118.8(2)
C9 C14 H14 120.6
C13 C14 H14 120.6
O3 C15 C1 108.13(15)
O3 C15 H15A 110.1
C1 C15 H15A 110.1
O3 C15 H15B 110.1
C1 C15 H15B 110.1
H15A C15 H15B 108.4
O4 C16 O3 122.54(19)
O4 C16 C17 124.83(18)
O3 C16 C17 112.63(16)
C22 C17 C18 119.82(19)
C22 C17 C16 118.42(18)
C18 C17 C16 121.75(18)
C19 C18 C17 119.63(19)
C19 C18 H18 120.2
C17 C18 H18 120.2
C20 C19 C18 120.17(19)
C20 C19 H19 119.9
C18 C19 H19 119.9
C19 C20 C21 120.2(2)
C19 C20 H20 119.9
C21 C20 H20 119.9
C22 C21 C20 119.76(19)
C22 C21 H21 120.1
C20 C21 H21 120.1
C21 C22 C17 120.38(19)
C21 C22 H22 119.8
C17 C22 H22 119.8
O5 C23 O6 123.56(18)
O5 C23 C2 122.79(18)
O6 C23 C2 113.64(17)
O6 C24 C25 106.92(18)
O6 C24 H24A 110.3
C25 C24 H24A 110.3
O6 C24 H24B 110.3
C25 C24 H24B 110.3
H24A C24 H24B 108.6
C24 C25 H25A 109.5
C24 C25 H25B 109.5
H25A C25 H25B 109.5
C24 C25 H25C 109.5
H25A C25 H25C 109.5
H25B C25 H25C 109.5
O7 C26 H26A 109.5
O7 C26 H26B 109.5
H26A C26 H26B 109.5
O7 C26 H26C 109.5
H26A C26 H26C 109.5
H26B C26 H26C 109.5

loop_
_geom_bond_atom_site_label_1
_geom_bond_atom_site_label_2
_geom_bond_distance
S1 O1 1.4237(14)
S1 O2 1.4318(15)
S1 N1 1.6891(17)
S1 C9 1.753(2)
O3 C16 1.346(2)
O3 C15 1.455(2)
O4 C16 1.212(2)
O5 C23 1.208(2)
O6 C23 1.343(2)
O6 C24 1.457(2)
O7 C5 1.366(2)
O7 C26 1.432(2)
N1 C1 1.406(3)
N1 C8 1.421(2)
C1 C2 1.372(3)
C1 C15 1.493(3)
C2 C3 1.445(3)
C2 C23 1.483(3)
C3 C8 1.401(3)
C3 C4 1.409(3)
C4 C5 1.387(3)
C4 H4 0.95
C5 C6 1.402(3)
C6 C7 1.380(3)
C6 H6 0.95
C7 C8 1.399(3)
C7 H7 0.95
C9 C10 1.387(3)
C9 C14 1.391(3)
C10 C11 1.385(3)
C10 H10 0.95
C11 C12 1.384(3)
C11 H11 0.95
C12 C13 1.374(3)
C12 H12 0.95
C13 C14 1.391(3)
C13 H13 0.95
C14 H14 0.95
C15 H15A 0.99
C15 H15B 0.99
C16 C17 1.484(3)
C17 C22 1.391(3)
C17 C18 1.399(3)
C18 C19 1.392(3)
C18 H18 0.95
C19 C20 1.387(3)
C19 H19 0.95
C20 C21 1.392(3)
C20 H20 0.95
C21 C22 1.387(3)
C21 H21 0.95
C22 H22 0.95
C24 C25 1.508(3)
C24 H24A 0.99
C24 H24B 0.99
C25 H25A 0.98
C25 H25B 0.98
C25 H25C 0.98
C26 H26A 0.98
C26 H26B 0.98
C26 H26C 0.98

loop_
_geom_hbond_atom_site_label_D
_geom_hbond_atom_site_label_H
_geom_hbond_atom_site_label_A
_geom_hbond_site_symmetry_A
_geom_hbond_distance_DH
_geom_hbond_distance_HA
_geom_hbond_distance_DA
_geom_hbond_angle_DHA
C4 H4 O5 . 0.95 2.47 3.002(3) 115
C7 H7 O2 . 0.95 2.31 2.900(2) 119
C10 H10 O1 . 0.95 2.55 2.918(3) 103
C15 H15A O6 . 0.99 2.36 2.954(3) 118
C15 H15B O1 . 0.99 2.31 2.842(3) 112
C18 H18 O5 2_665 0.95 2.55 3.275(3) 134
C19 H19 O1 1_455 0.95 2.52 3.466(3) 173
C26 H26B Cg1 2_665 0.98 2.76 3.313(3) 116

loop_
_geom_torsion_atom_site_label_1
_geom_torsion_atom_site_label_2
_geom_torsion_atom_site_label_3
_geom_torsion_atom_site_label_4
_geom_torsion
O1 S1 N1 C1 27.39(19)
O2 S1 N1 C1 156.86(16)
C9 S1 N1 C1 -88.43(18)
O1 S1 N1 C8 -166.48(15)
O2 S1 N1 C8 -37.01(17)
C9 S1 N1 C8 77.70(17)
C8 N1 C1 C2 0.3(2)
S1 N1 C1 C2 168.04(14)
C8 N1 C1 C15 172.75(17)
S1 N1 C1 C15 -19.5(3)
N1 C1 C2 C3 0.5(2)
C15 C1 C2 C3 -171.39(18)
N1 C1 C2 C23 177.37(19)
C15 C1 C2 C23 5.5(3)
C1 C2 C3 C8 -1.1(2)
C23 C2 C3 C8 -178.29(18)
C1 C2 C3 C4 178.6(2)
C23 C2 C3 C4 1.5(3)
C8 C3 C4 C5 -0.5(3)
C2 C3 C4 C5 179.7(2)
C26 O7 C5 C4 -1.4(3)
C26 O7 C5 C6 178.96(17)
C3 C4 C5 O7 -179.65(17)
C3 C4 C5 C6 0.0(3)
O7 C5 C6 C7 -179.97(18)
C4 C5 C6 C7 0.4(3)
C5 C6 C7 C8 -0.2(3)
C6 C7 C8 C3 -0.4(3)
C6 C7 C8 N1 178.64(19)
C4 C3 C8 C7 0.7(3)
C2 C3 C8 C7 -179.46(18)
C4 C3 C8 N1 -178.49(17)
C2 C3 C8 N1 1.3(2)
C1 N1 C8 C7 179.8(2)
S1 N1 C8 C7 11.4(3)
C1 N1 C8 C3 -1.0(2)
S1 N1 C8 C3 -169.51(14)
O1 S1 C9 C10 -12.8(2)
O2 S1 C9 C10 -146.55(18)
N1 S1 C9 C10 101.78(19)
O1 S1 C9 C14 166.01(16)
O2 S1 C9 C14 32.31(19)
N1 S1 C9 C14 -79.37(18)
C14 C9 C10 C11 0.8(4)
S1 C9 C10 C11 179.60(19)
C9 C10 C11 C12 0.0(4)
C10 C11 C12 C13 -0.4(4)
C11 C12 C13 C14 0.2(4)
C10 C9 C14 C13 -1.0(3)
S1 C9 C14 C13 -179.85(17)
C12 C13 C14 C9 0.5(3)
C16 O3 C15 C1 -174.36(16)
C2 C1 C15 O3 -105.7(2)
N1 C1 C15 O3 83.5(2)
C15 O3 C16 O4 1.1(3)
C15 O3 C16 C17 -178.66(16)
O4 C16 C17 C22 3.4(3)
O3 C16 C17 C22 -176.83(18)
O4 C16 C17 C18 -175.2(2)
O3 C16 C17 C18 4.6(3)
C22 C17 C18 C19 0.7(3)
C16 C17 C18 C19 179.32(19)
C17 C18 C19 C20 -0.8(3)
C18 C19 C20 C21 0.2(3)
C19 C20 C21 C22 0.6(3)
C20 C21 C22 C17 -0.7(3)
C18 C17 C22 C21 0.0(3)
C16 C17 C22 C21 -178.60(19)
C24 O6 C23 O5 0.9(3)
C24 O6 C23 C2 179.93(16)
C1 C2 C23 O5 -161.9(2)
C3 C2 C23 O5 14.6(3)
C1 C2 C23 O6 19.1(3)
C3 C2 C23 O6 -164.39(17)
C23 O6 C24 C25 171.65(18)

loop_
_cod_related_entry_id
_cod_related_entry_database
_cod_related_entry_code
1 ChemSpider 21126084
